data_4129768
loop_
_publ_author_name
'Liu, Junzhi'
'Narita, Akimitsu'
'Osella, Silvio'
'Zhang, Wen'
'Schollmeyer, Dieter'
'Beljonne, David'
'Feng, Xinliang'
'M\"ullen, Klaus'

_publ_section_title
;
 Unexpected Scholl Reaction of 6,7,13,14-Tetraarylbenzo[k]tetraphene:
 Selective Formation of Five-Membered Rings in Polycyclic Aromatic
 Hydrocarbons.
;
_journal_issue 8
_journal_name_full 'Journal of the American Chemical Society'
_journal_page_first 2602
_journal_page_last 2608
_journal_paper_doi 10.1021/jacs.5b10399
_journal_volume 138
_journal_year 2016
_chemical_formula_moiety 'C62 H58 O'
_chemical_formula_sum 'C62 H58 O'
_chemical_formula_weight 819.08
_space_group_crystal_system monoclinic
_space_group_IT_number 14
_space_group_name_Hall '-P 2yn'
_space_group_name_H-M_alt 'P 1 21/n 1'
_atom_sites_solution_hydrogens geom
_audit_creation_method SHELXL-2014
_cell_angle_alpha 90
_cell_angle_beta 109.770(5)
_cell_angle_gamma 90
_cell_formula_units_Z 4
_cell_length_a 21.3286(15)
_cell_length_b 10.7441(10)
_cell_length_c 25.2843(15)
_cell_measurement_reflns_used 13732
_cell_measurement_temperature 193(2)
_cell_measurement_theta_max 27.25
_cell_measurement_theta_min 2.03
_cell_volume 5452.6(7)
_computing_cell_refinement 'STOE X-AREA'
_computing_data_collection 'STOE X-AREA'
_computing_data_reduction 'STOE X-RED'
_computing_structure_refinement 'SHELXL-2014 (Sheldrick, 2014)'
_computing_structure_solution SIR-2004
_diffrn_ambient_temperature 193(2)
_diffrn_detector 'image plate (34 cm diameter)'
_diffrn_detector_area_resol_mean 6.67
_diffrn_detector_type STOE
_diffrn_measured_fraction_theta_full 0.994
_diffrn_measured_fraction_theta_max 0.978
_diffrn_measurement_device '2-circle goniometer'
_diffrn_measurement_device_type 'STOE IPDS 2T'
_diffrn_radiation_type MoK\a
_diffrn_radiation_wavelength 0.71073
_diffrn_reflns_av_R_equivalents 0.0934
_diffrn_reflns_av_unetI/netI 0.1361
_diffrn_reflns_Laue_measured_fraction_full 0.994
_diffrn_reflns_Laue_measured_fraction_max 0.978
_diffrn_reflns_limit_h_max 28
_diffrn_reflns_limit_h_min -26
_diffrn_reflns_limit_k_max 14
_diffrn_reflns_limit_k_min -12
_diffrn_reflns_limit_l_max 33
_diffrn_reflns_limit_l_min -33
_diffrn_reflns_number 29655
_diffrn_reflns_point_group_measured_fraction_full 0.994
_diffrn_reflns_point_group_measured_fraction_max 0.978
_diffrn_reflns_theta_full 25.242
_diffrn_reflns_theta_max 28.524
_diffrn_reflns_theta_min 2.029
_diffrn_source 'sealed X-ray tube, 12 x 0.4 mm long-fine focus'
_exptl_absorpt_coefficient_mu 0.057
_exptl_absorpt_correction_type none
_exptl_crystal_colour red
_exptl_crystal_density_diffrn 0.998
_exptl_crystal_description needle
_exptl_crystal_F_000 1752
_exptl_crystal_size_max 0.600
_exptl_crystal_size_mid 0.160
_exptl_crystal_size_min 0.030
_platon_squeeze_details
;
TITL 7bist1_a.res in P2(1)/n ohne Loesungsmittel
CELL   21.3286   10.7441   25.2843     90.00    109.77     90.00
SPGR P21/n
# Solvent Accessible Volume =     974.8
# Electrons Found in S.A.V. =     209.4
# Note: Atoms in Void as Cxxx and Qxxx all others
C101 0.184 0.670 0.382 !       2.34 eA-3
C102 0.321 0.264 0.133 !       2.05 eA-3
C103 0.174 0.581 0.376 !       1.98 eA-3
C104 0.317 0.235 0.101 !       1.89 eA-3
C105 0.336 0.939 0.125 !       1.73 eA-3
C106 0.165 0.918 0.390 !       1.66 eA-3
C107 0.341 0.465 0.124 !       1.64 eA-3
C108 0.344 0.511 0.133 !       1.53 eA-3
C109 0.321 0.874 0.142 !       0.99 eA-3
C110 0.293 0.327 0.142 !       0.95 eA-3
C111 0.208 0.580 0.340 !       0.86 eA-3
C112 0.364 0.361 0.125 !       0.78 eA-3
C113 0.305 0.904 0.155 !       0.75 eA-3
C114 0.185 0.474 0.321 !       0.75 eA-3
C115 0.380 0.425 0.109 !       0.63 eA-3
C116 0.880 0.561 0.671 !       0.62 eA-3
C117 0.221 0.670 0.437 !       0.60 eA-3
C118 0.304 0.044 0.194 !       0.56 eA-3
Q119 0.235 0.482 0.454 !       0.56 eA-3
C120 0.208 0.075 0.390 !       0.55 eA-3
C121 0.168 0.417 0.432 !       0.54 eA-3
C122 0.399 0.452 0.179 !       0.53 eA-3
C123 0.114 0.811 0.345 !       0.52 eA-3
Q124 0.416 0.893 0.117 !       0.52 eA-3
Q125 0.081 0.106 0.322 !       0.51 eA-3
;
_refine_diff_density_max 0.200
_refine_diff_density_min -0.192
_refine_diff_density_rms 0.049
_refine_ls_extinction_coef 0.0042(7)
_refine_ls_extinction_expression Fc^*^=kFc[1+0.001xFc^2^\l^3^/sin(2\q)]^-1/4^
_refine_ls_extinction_method SHELXL
_refine_ls_goodness_of_fit_ref 0.928
_refine_ls_hydrogen_treatment constr
_refine_ls_matrix_type full
_refine_ls_number_parameters 718
_refine_ls_number_reflns 13553
_refine_ls_number_restraints 786
_refine_ls_restrained_S_all 0.913
_refine_ls_R_factor_all 0.2417
_refine_ls_R_factor_gt 0.0908
_refine_ls_shift/su_max 0.000
_refine_ls_shift/su_mean 0.000
_refine_ls_structure_factor_coef Fsqd
_refine_ls_weighting_details 'w=1/[\s^2^(Fo^2^)+(0.1290P)^2^] where P=(Fo^2^+2Fc^2^)/3'
_refine_ls_weighting_scheme calc
_refine_ls_wR_factor_gt 0.2146
_refine_ls_wR_factor_ref 0.3095
_reflns_Friedel_coverage 0.000
_reflns_number_gt 3948
_reflns_number_total 13553
_reflns_threshold_expression 'I > 2\s(I)'
_cod_data_source_file ja5b10399_si_004.cif
_cod_data_source_block 3
_cod_original_cell_volume 5452.5(7)
_cod_original_sg_symbol_H-M 'P 21/n'
_cod_database_code 4129768
_shelx_space_group_comment
;
The symmetry employed for this shelxl refinement is uniquely defined
by the following loop, which should always be used as a source of
symmetry information in preference to the above space-group names.
They are only intended as comments.
;
_shelx_estimated_absorpt_t_min 0.966
_shelx_estimated_absorpt_t_max 0.998
_shelxl_version_number 2014-3
_platon_squeeze_void_probe_radius 1.20

loop_
_space_group_symop_operation_xyz
'x, y, z'
'-x+1/2, y+1/2, -z+1/2'
'-x, -y, -z'
'x-1/2, -y-1/2, z-1/2'

loop_
_atom_site_label
_atom_site_type_symbol
_atom_site_fract_x
_atom_site_fract_y
_atom_site_fract_z
_atom_site_U_iso_or_equiv
_atom_site_adp_type
_atom_site_occupancy
_atom_site_site_symmetry_order
_atom_site_calc_flag
_atom_site_refinement_flags_posn
_atom_site_refinement_flags_adp
_atom_site_refinement_flags_occupancy
_atom_site_disorder_assembly
_atom_site_disorder_group
C1 C 0.3178(2) 0.3282(4) 0.48601(16) 0.0671(11) Uani 1 1 d . U . . .
C2 C 0.3114(3) 0.2055(4) 0.46661(18) 0.0787(14) Uani 1 1 d . U . . .
H2 H 0.2918 0.1440 0.4831 0.094 Uiso 1 1 calc R U . . .
C3 C 0.3340(3) 0.1749(5) 0.4231(2) 0.0945(16) Uani 1 1 d . U . . .
H3 H 0.3293 0.0912 0.4102 0.113 Uiso 1 1 calc R U . . .
C4 C 0.3631(3) 0.2596(5) 0.3972(2) 0.0898(15) Uani 1 1 d . U . . .
C5 C 0.3707(3) 0.3816(4) 0.41795(17) 0.0752(13) Uani 1 1 d . U . . .
H5 H 0.3907 0.4421 0.4013 0.090 Uiso 1 1 calc R U . . .
C6 C 0.3498(3) 0.4165(4) 0.46200(17) 0.0694(12) Uani 1 1 d . U . . .
C7 C 0.3561(2) 0.5337(4) 0.49271(16) 0.0620(10) Uani 1 1 d . U . . .
C8 C 0.3863(13) 0.6410(15) 0.4883(9) 0.057(3) Uani 0.6 1 d . U P A 1
C9 C 0.374(2) 0.7526(18) 0.5181(10) 0.061(4) Uani 0.6 1 d . U P A 1
C8A C 0.374(2) 0.658(2) 0.4812(14) 0.060(5) Uani 0.4 1 d . U P A 2
C9A C 0.382(3) 0.740(3) 0.5287(15) 0.059(5) Uani 0.4 1 d . U P A 2
C10 C 0.4021(3) 0.8681(4) 0.51647(19) 0.0764(13) Uani 1 1 d . U . . .
H10 H 0.4273 0.8796 0.4922 0.092 Uiso 1 1 calc R U . A 1
C11 C 0.3949(3) 0.9659(4) 0.5482(2) 0.0830(14) Uani 1 1 d . U . . .
H11 H 0.4151 1.0437 0.5460 0.100 Uiso 1 1 calc R U . . .
C12 C 0.3577(3) 0.9515(4) 0.58376(19) 0.0766(13) Uani 1 1 d . U . . .
H12 H 0.3487 1.0217 0.6029 0.092 Uiso 1 1 calc R U . . .
C13 C 0.3340(2) 0.8360(4) 0.59133(18) 0.0692(12) Uani 1 1 d . U . . .
H13 H 0.3093 0.8276 0.6161 0.083 Uiso 1 1 calc R U . . .
C14 C 0.3457(2) 0.7300(4) 0.56309(17) 0.0628(10) Uani 1 1 d . U . . .
C15 C 0.3261(2) 0.6069(4) 0.57283(16) 0.0588(10) Uani 1 1 d . U . . .
C16 C 0.3280(2) 0.5156(3) 0.53592(16) 0.0611(10) Uani 1 1 d . U . . .
C17 C 0.3099(8) 0.3782(13) 0.5374(6) 0.046(3) Uani 0.5 1 d . U P B 1
C17A C 0.2927(9) 0.3967(13) 0.5271(6) 0.047(3) Uani 0.5 1 d . U P B 2
C18 C 0.2954(2) 0.5715(3) 0.61781(15) 0.0595(10) Uani 1 1 d . U . . .
C19 C 0.3344(2) 0.5927(4) 0.68107(16) 0.0618(10) Uani 1 1 d . U . . .
C20 C 0.3654(2) 0.6985(4) 0.70990(17) 0.0668(11) Uani 1 1 d . U . . .
H20 H 0.3687 0.7712 0.6896 0.080 Uiso 1 1 calc R U . . .
C21 C 0.3920(2) 0.6985(4) 0.76889(18) 0.0706(12) Uani 1 1 d . U . . .
C22 C 0.3852(2) 0.5919(4) 0.79743(18) 0.0719(12) Uani 1 1 d . U . . .
H22 H 0.4019 0.5916 0.8373 0.086 Uiso 1 1 calc R U . . .
C23 C 0.3547(2) 0.4860(4) 0.76929(17) 0.0713(12) Uani 1 1 d . U . . .
H23 H 0.3512 0.4136 0.7897 0.086 Uiso 1 1 calc R U . . .
C24 C 0.3294(2) 0.4865(4) 0.71120(16) 0.0630(11) Uani 1 1 d . U . . .
C25 C 0.2983(2) 0.3882(4) 0.67116(16) 0.0619(11) Uani 1 1 d . U . . .
C26 C 0.2881(2) 0.2573(4) 0.68180(18) 0.0678(11) Uani 1 1 d . U . . .
C27 C 0.2541(3) 0.1811(4) 0.63066(18) 0.0689(11) Uani 1 1 d . U . . .
C28 C 0.2298(3) 0.0645(4) 0.6373(2) 0.0751(12) Uani 1 1 d . U . . .
H28 H 0.2382 0.0322 0.6740 0.090 Uiso 1 1 calc R U . . .
C29 C 0.1937(3) -0.0052(4) 0.5913(2) 0.0835(14) Uani 1 1 d . U . . .
H29 H 0.1776 -0.0853 0.5961 0.100 Uiso 1 1 calc R U . . .
C30 C 0.1811(3) 0.0430(4) 0.5379(2) 0.0816(13) Uani 1 1 d . U . . .
H30 H 0.1550 -0.0034 0.5061 0.098 Uiso 1 1 calc R U . . .
C31 C 0.2061(3) 0.1577(4) 0.5304(2) 0.0793(13) Uani 1 1 d . U . . .
H31 H 0.1970 0.1892 0.4935 0.095 Uiso 1 1 calc R U . . .
C32 C 0.2447(2) 0.2284(4) 0.57632(17) 0.0673(11) Uani 1 1 d . U . . .
C33 C 0.267(2) 0.355(3) 0.5668(11) 0.060(5) Uani 0.5 1 d . U P B 1
C34 C 0.2910(15) 0.432(3) 0.6191(11) 0.053(3) Uani 0.5 1 d . U P B 1
C33A C 0.2784(19) 0.346(3) 0.5738(10) 0.055(4) Uani 0.5 1 d . U P B 2
C34A C 0.2781(16) 0.431(3) 0.6171(12) 0.062(5) Uani 0.5 1 d . U P B 2
C35 C 0.2232(2) 0.6265(3) 0.60292(16) 0.0584(10) Uani 1 1 d . U . . .
C36 C 0.1822(3) 0.6355(4) 0.54660(17) 0.0719(12) Uani 1 1 d . U . . .
H36 H 0.1995 0.6162 0.5176 0.086 Uiso 1 1 calc R U . . .
C37 C 0.1167(3) 0.6724(4) 0.53300(18) 0.0722(12) Uani 1 1 d . U . . .
H37 H 0.0900 0.6771 0.4944 0.087 Uiso 1 1 calc R U . . .
C38 C 0.0881(2) 0.7026(4) 0.57254(18) 0.0645(10) Uani 1 1 d . U . . .
C39 C 0.1292(2) 0.6930(4) 0.62863(17) 0.0655(11) Uani 1 1 d . U . . .
H39 H 0.1117 0.7122 0.6575 0.079 Uiso 1 1 calc R U . . .
C40 C 0.1952(2) 0.6561(4) 0.64303(16) 0.0602(10) Uani 1 1 d . U . . .
H40 H 0.2218 0.6511 0.6816 0.072 Uiso 1 1 calc R U . . .
C41 C 0.0154(3) 0.7429(4) 0.5580(2) 0.0778(12) Uani 1 1 d . U . . .
C42 C -0.0054(6) 0.7653(13) 0.6082(5) 0.100(4) Uani 0.493(8) 1 d . U P C 1
H42A H -0.0027 0.6872 0.6289 0.150 Uiso 0.493(8) 1 calc R U P C 1
H42B H -0.0513 0.7963 0.5958 0.150 Uiso 0.493(8) 1 calc R U P C 1
H42C H 0.0242 0.8271 0.6328 0.150 Uiso 0.493(8) 1 calc R U P C 1
C43 C -0.0293(5) 0.6365(11) 0.5223(5) 0.091(4) Uani 0.493(8) 1 d . U P C 1
H43A H -0.0231 0.5607 0.5451 0.136 Uiso 0.493(8) 1 calc R U P C 1
H43B H -0.0168 0.6203 0.4891 0.136 Uiso 0.493(8) 1 calc R U P C 1
H43C H -0.0762 0.6619 0.5105 0.136 Uiso 0.493(8) 1 calc R U P C 1
C44 C 0.0057(6) 0.8613(11) 0.5216(6) 0.109(4) Uani 0.493(8) 1 d . U P C 1
H44A H 0.0316 0.9297 0.5443 0.164 Uiso 0.493(8) 1 calc R U P C 1
H44B H -0.0416 0.8839 0.5076 0.164 Uiso 0.493(8) 1 calc R U P C 1
H44C H 0.0209 0.8455 0.4897 0.164 Uiso 0.493(8) 1 calc R U P C 1
C42A C -0.0205(6) 0.7558(12) 0.4923(4) 0.103(4) Uani 0.507(8) 1 d . U P C 2
H42D H 0.0038 0.8157 0.4773 0.154 Uiso 0.507(8) 1 calc R U P C 2
H42E H -0.0663 0.7849 0.4846 0.154 Uiso 0.507(8) 1 calc R U P C 2
H42F H -0.0212 0.6746 0.4744 0.154 Uiso 0.507(8) 1 calc R U P C 2
C43A C 0.0111(7) 0.8716(11) 0.5837(6) 0.105(4) Uani 0.507(8) 1 d . U P C 2
H43D H 0.0316 0.8672 0.6247 0.157 Uiso 0.507(8) 1 calc R U P C 2
H43E H -0.0357 0.8960 0.5738 0.157 Uiso 0.507(8) 1 calc R U P C 2
H43F H 0.0348 0.9333 0.5689 0.157 Uiso 0.507(8) 1 calc R U P C 2
C44A C -0.0245(6) 0.6498(12) 0.5782(6) 0.112(4) Uani 0.507(8) 1 d . U P C 2
H44D H -0.0299 0.5732 0.5560 0.168 Uiso 0.507(8) 1 calc R U P C 2
H44E H -0.0684 0.6848 0.5738 0.168 Uiso 0.507(8) 1 calc R U P C 2
H44F H -0.0010 0.6309 0.6179 0.168 Uiso 0.507(8) 1 calc R U P C 2
C45 C 0.4248(3) 0.8158(5) 0.8003(2) 0.0856(14) Uani 1 1 d . U . . .
C46 C 0.4302(8) 0.9204(11) 0.7662(5) 0.119(4) Uani 0.574(10) 1 d . U P D 1
H46A H 0.4610 0.8998 0.7463 0.179 Uiso 0.574(10) 1 calc R U P D 1
H46B H 0.4470 0.9930 0.7904 0.179 Uiso 0.574(10) 1 calc R U P D 1
H46C H 0.3862 0.9396 0.7389 0.179 Uiso 0.574(10) 1 calc R U P D 1
C47 C 0.4973(6) 0.7790(13) 0.8425(6) 0.122(4) Uani 0.574(10) 1 d . U P D 1
H47A H 0.5227 0.7384 0.8215 0.183 Uiso 0.574(10) 1 calc R U P D 1
H47B H 0.4928 0.7219 0.8712 0.183 Uiso 0.574(10) 1 calc R U P D 1
H47C H 0.5208 0.8543 0.8606 0.183 Uiso 0.574(10) 1 calc R U P D 1
C48 C 0.3846(6) 0.8552(9) 0.8396(5) 0.101(4) Uani 0.574(10) 1 d . U P D 1
H48A H 0.4074 0.9244 0.8636 0.151 Uiso 0.574(10) 1 calc R U P D 1
H48B H 0.3817 0.7844 0.8631 0.151 Uiso 0.574(10) 1 calc R U P D 1
H48C H 0.3396 0.8812 0.8165 0.151 Uiso 0.574(10) 1 calc R U P D 1
C46A C 0.4507(12) 0.8057(16) 0.8598(6) 0.123(6) Uani 0.426(10) 1 d . U P D 2
H46D H 0.4760 0.7280 0.8703 0.184 Uiso 0.426(10) 1 calc R U P D 2
H46E H 0.4139 0.8056 0.8747 0.184 Uiso 0.426(10) 1 calc R U P D 2
H46F H 0.4801 0.8765 0.8753 0.184 Uiso 0.426(10) 1 calc R U P D 2
C47A C 0.3742(9) 0.9262(13) 0.7787(6) 0.108(5) Uani 0.426(10) 1 d . U P D 2
H47D H 0.3314 0.9037 0.7824 0.162 Uiso 0.426(10) 1 calc R U P D 2
H47E H 0.3680 0.9428 0.7391 0.162 Uiso 0.426(10) 1 calc R U P D 2
H47F H 0.3918 1.0008 0.8011 0.162 Uiso 0.426(10) 1 calc R U P D 2
C48A C 0.4808(8) 0.8558(15) 0.7754(6) 0.100(4) Uani 0.426(10) 1 d . U P D 2
H48D H 0.5032 0.9310 0.7946 0.150 Uiso 0.426(10) 1 calc R U P D 2
H48E H 0.4603 0.8728 0.7351 0.150 Uiso 0.426(10) 1 calc R U P D 2
H48F H 0.5134 0.7885 0.7811 0.150 Uiso 0.426(10) 1 calc R U P D 2
C49 C 0.3850(4) 0.2249(6) 0.3479(2) 0.115(2) Uani 1 1 d . U . . .
C50 C 0.3787(10) 0.0962(12) 0.3319(6) 0.160(5) Uani 0.65 1 d . U P E 1
H50A H 0.3977 0.0442 0.3653 0.240 Uiso 0.65 1 calc R U P E 1
H50B H 0.4026 0.0808 0.3055 0.240 Uiso 0.65 1 calc R U P E 1
H50C H 0.3315 0.0755 0.3138 0.240 Uiso 0.65 1 calc R U P E 1
C51 C 0.4581(7) 0.2744(10) 0.3587(5) 0.121(3) Uani 0.65 1 d . U P E 1
H51A H 0.4893 0.2294 0.3905 0.182 Uiso 0.65 1 calc R U P E 1
H51B H 0.4601 0.3636 0.3674 0.182 Uiso 0.65 1 calc R U P E 1
H51C H 0.4701 0.2610 0.3250 0.182 Uiso 0.65 1 calc R U P E 1
C52 C 0.3413(9) 0.3091(14) 0.2956(4) 0.148(4) Uani 0.65 1 d . U P E 1
H52A H 0.3530 0.2884 0.2623 0.221 Uiso 0.65 1 calc R U P E 1
H52B H 0.3506 0.3973 0.3048 0.221 Uiso 0.65 1 calc R U P E 1
H52C H 0.2939 0.2927 0.2879 0.221 Uiso 0.65 1 calc R U P E 1
C50A C 0.4253(14) 0.0931(19) 0.3636(10) 0.120(6) Uani 0.35 1 d . U P E 2
H50D H 0.4342 0.0612 0.3306 0.180 Uiso 0.35 1 calc R U P E 2
H50E H 0.3983 0.0327 0.3755 0.180 Uiso 0.35 1 calc R U P E 2
H50F H 0.4676 0.1064 0.3943 0.180 Uiso 0.35 1 calc R U P E 2
C51A C 0.4137(18) 0.317(2) 0.3247(11) 0.145(7) Uani 0.35 1 d . U P E 2
H51D H 0.4228 0.2835 0.2920 0.217 Uiso 0.35 1 calc R U P E 2
H51E H 0.4555 0.3452 0.3528 0.217 Uiso 0.35 1 calc R U P E 2
H51F H 0.3830 0.3877 0.3129 0.217 Uiso 0.35 1 calc R U P E 2
C52A C 0.3152(13) 0.180(3) 0.2985(7) 0.139(6) Uani 0.35 1 d . U P E 2
H52D H 0.2812 0.2450 0.2932 0.209 Uiso 0.35 1 calc R U P E 2
H52E H 0.2994 0.1026 0.3100 0.209 Uiso 0.35 1 calc R U P E 2
H52F H 0.3236 0.1672 0.2631 0.209 Uiso 0.35 1 calc R U P E 2
C53 C 0.4107(3) 0.6693(4) 0.44054(18) 0.0685(11) Uani 1 1 d . U . . .
C54 C 0.3699(3) 0.7084(5) 0.3882(2) 0.0833(14) Uani 1 1 d . U . . .
H54 H 0.3242 0.7246 0.3820 0.100 Uiso 1 1 calc R U . . .
C55 C 0.3945(3) 0.7242(5) 0.3447(2) 0.0862(14) Uani 1 1 d . U . . .
H55 H 0.3650 0.7521 0.3093 0.103 Uiso 1 1 calc R U . . .
C56 C 0.4601(3) 0.7011(4) 0.35047(19) 0.0746(12) Uani 1 1 d . U . . .
C57 C 0.5003(3) 0.6637(5) 0.4039(2) 0.0853(14) Uani 1 1 d . U . . .
H57 H 0.5461 0.6479 0.4104 0.102 Uiso 1 1 calc R U . . .
C58 C 0.4765(3) 0.6488(5) 0.4478(2) 0.0857(14) Uani 1 1 d . U . . .
H58 H 0.5061 0.6240 0.4836 0.103 Uiso 1 1 calc R U . . .
C59 C 0.4880(3) 0.7118(5) 0.3029(2) 0.0899(15) Uani 1 1 d . U . . .
C60 C 0.4382(4) 0.7704(7) 0.2504(2) 0.128(2) Uani 1 1 d . U . . .
H60A H 0.3980 0.7189 0.2372 0.191 Uiso 1 1 calc R U . . .
H60B H 0.4583 0.7760 0.2208 0.191 Uiso 1 1 calc R U . . .
H60C H 0.4264 0.8540 0.2594 0.191 Uiso 1 1 calc R U . . .
C61 C 0.5507(3) 0.7932(7) 0.3210(3) 0.120(2) Uani 1 1 d . U . . .
H61A H 0.5390 0.8776 0.3291 0.181 Uiso 1 1 calc R U . . .
H61B H 0.5695 0.7963 0.2906 0.181 Uiso 1 1 calc R U . . .
H61C H 0.5836 0.7578 0.3548 0.181 Uiso 1 1 calc R U . . .
C62 C 0.5069(4) 0.5816(6) 0.2887(3) 0.124(2) Uani 1 1 d . U . . .
H62A H 0.5380 0.5432 0.3227 0.186 Uiso 1 1 calc R U . . .
H62B H 0.5281 0.5880 0.2600 0.186 Uiso 1 1 calc R U . . .
H62C H 0.4667 0.5302 0.2745 0.186 Uiso 1 1 calc R U . . .
O63 O 0.30448(18) 0.2128(3) 0.72920(12) 0.0817(10) Uani 1 1 d . U . . .

loop_
_atom_site_aniso_label
_atom_site_aniso_U_11
_atom_site_aniso_U_22
_atom_site_aniso_U_33
_atom_site_aniso_U_23
_atom_site_aniso_U_13
_atom_site_aniso_U_12
C1 0.097(3) 0.050(2) 0.060(2) 0.0032(16) 0.034(2) 0.013(2)
C2 0.128(4) 0.050(2) 0.070(2) -0.0008(19) 0.048(3) 0.005(2)
C3 0.156(5) 0.060(3) 0.083(3) -0.005(2) 0.062(3) 0.004(3)
C4 0.145(5) 0.066(3) 0.079(3) -0.005(2) 0.065(3) 0.011(3)
C5 0.105(4) 0.065(3) 0.068(2) 0.0046(19) 0.046(3) 0.014(2)
C6 0.105(3) 0.050(2) 0.067(2) 0.0058(17) 0.047(2) 0.006(2)
C7 0.087(3) 0.052(2) 0.061(2) 0.0075(16) 0.042(2) 0.0086(19)
C8 0.081(9) 0.042(4) 0.058(5) 0.018(3) 0.037(6) 0.019(4)
C9 0.082(10) 0.046(4) 0.064(8) 0.012(4) 0.037(9) 0.013(5)
C8A 0.072(11) 0.049(6) 0.064(7) 0.011(5) 0.032(8) 0.015(6)
C9A 0.076(12) 0.045(5) 0.061(9) 0.014(5) 0.031(10) 0.012(6)
C10 0.106(4) 0.051(2) 0.089(3) 0.010(2) 0.056(3) 0.004(2)
C11 0.123(4) 0.045(2) 0.102(3) 0.004(2) 0.065(3) -0.002(2)
C12 0.111(4) 0.041(2) 0.098(3) 0.004(2) 0.060(3) 0.006(2)
C13 0.101(3) 0.045(2) 0.079(3) 0.0059(18) 0.053(3) 0.003(2)
C14 0.086(3) 0.044(2) 0.069(2) 0.0042(17) 0.040(2) 0.0022(19)
C15 0.080(3) 0.0454(19) 0.062(2) 0.0027(16) 0.039(2) 0.0073(18)
C16 0.090(3) 0.0423(19) 0.062(2) 0.0050(16) 0.041(2) 0.0067(18)
C17 0.053(8) 0.034(4) 0.046(5) 0.016(3) 0.011(5) 0.021(4)
C17A 0.061(8) 0.039(4) 0.040(5) 0.019(3) 0.014(5) 0.023(4)
C18 0.086(3) 0.0422(19) 0.061(2) 0.0008(15) 0.0392(19) 0.0006(18)
C19 0.085(3) 0.048(2) 0.063(2) -0.0003(16) 0.040(2) 0.0031(19)
C20 0.088(3) 0.051(2) 0.069(2) -0.0007(17) 0.036(2) 0.005(2)
C21 0.088(3) 0.060(2) 0.070(2) -0.0045(18) 0.034(2) 0.004(2)
C22 0.094(3) 0.061(2) 0.067(2) 0.0002(19) 0.035(2) 0.009(2)
C23 0.102(3) 0.057(2) 0.069(2) 0.0053(18) 0.046(2) 0.011(2)
C24 0.094(3) 0.045(2) 0.064(2) 0.0051(16) 0.044(2) 0.0055(19)
C25 0.090(3) 0.045(2) 0.064(2) 0.0042(15) 0.044(2) 0.0056(19)
C26 0.096(3) 0.051(2) 0.074(2) 0.0100(18) 0.051(2) 0.006(2)
C27 0.104(3) 0.042(2) 0.076(2) 0.0038(17) 0.051(2) 0.002(2)
C28 0.106(4) 0.045(2) 0.093(3) 0.005(2) 0.058(3) 0.003(2)
C29 0.106(4) 0.048(2) 0.109(3) 0.002(2) 0.053(3) -0.003(2)
C30 0.100(4) 0.050(2) 0.100(3) -0.002(2) 0.041(3) 0.000(2)
C31 0.109(4) 0.053(2) 0.081(3) -0.001(2) 0.039(3) 0.001(2)
C32 0.099(3) 0.046(2) 0.071(2) 0.0019(17) 0.047(2) 0.003(2)
C33 0.079(11) 0.044(5) 0.063(7) 0.005(5) 0.033(7) 0.010(6)
C34 0.063(8) 0.041(4) 0.067(4) 0.005(3) 0.039(5) 0.008(4)
C33A 0.079(11) 0.039(4) 0.049(5) 0.015(3) 0.026(6) 0.014(5)
C34A 0.089(13) 0.045(4) 0.061(4) 0.004(3) 0.039(5) 0.001(5)
C35 0.084(3) 0.0377(19) 0.063(2) 0.0025(16) 0.0375(19) 0.0003(18)
C36 0.090(3) 0.072(3) 0.059(2) 0.0009(19) 0.032(2) 0.005(2)
C37 0.088(3) 0.070(3) 0.062(2) 0.003(2) 0.029(2) 0.003(2)
C38 0.087(3) 0.042(2) 0.073(2) -0.0026(17) 0.037(2) -0.0031(19)
C39 0.090(3) 0.048(2) 0.070(2) -0.0049(18) 0.042(2) -0.001(2)
C40 0.086(3) 0.045(2) 0.060(2) -0.0001(17) 0.038(2) 0.000(2)
C41 0.088(3) 0.061(3) 0.086(3) -0.004(2) 0.031(2) 0.003(2)
C42 0.087(7) 0.113(10) 0.101(6) -0.019(6) 0.033(5) 0.011(7)
C43 0.084(6) 0.085(6) 0.109(8) -0.017(5) 0.039(5) -0.008(5)
C44 0.088(8) 0.078(6) 0.160(10) 0.022(6) 0.040(7) 0.010(5)
C42A 0.100(8) 0.101(9) 0.101(5) -0.005(5) 0.026(5) 0.030(7)
C43A 0.114(9) 0.082(6) 0.119(8) -0.011(5) 0.041(7) 0.015(5)
C44A 0.109(8) 0.100(8) 0.131(9) 0.016(7) 0.047(7) -0.005(6)
C45 0.104(4) 0.071(3) 0.088(3) -0.011(2) 0.040(3) -0.005(3)
C46 0.146(12) 0.093(6) 0.119(7) -0.008(5) 0.044(7) -0.033(7)
C47 0.104(6) 0.118(9) 0.138(8) -0.007(7) 0.032(6) -0.004(6)
C48 0.116(8) 0.077(6) 0.118(7) -0.029(5) 0.053(6) -0.018(5)
C46A 0.159(15) 0.112(11) 0.091(6) -0.017(5) 0.033(6) -0.036(10)
C47A 0.121(9) 0.078(7) 0.118(9) -0.030(6) 0.031(7) -0.005(6)
C48A 0.112(9) 0.087(9) 0.107(9) -0.018(7) 0.047(7) -0.020(7)
C49 0.185(6) 0.092(4) 0.096(3) -0.014(3) 0.084(4) 0.013(4)
C50 0.279(17) 0.101(6) 0.146(11) -0.036(6) 0.132(11) -0.001(7)
C51 0.182(8) 0.091(6) 0.129(7) -0.004(5) 0.102(6) 0.027(6)
C52 0.219(11) 0.162(9) 0.087(5) -0.001(5) 0.086(6) 0.036(9)
C50A 0.184(15) 0.084(8) 0.136(14) -0.002(8) 0.111(11) 0.020(9)
C51A 0.214(17) 0.119(11) 0.137(14) 0.009(9) 0.105(13) 0.013(11)
C52A 0.201(11) 0.149(15) 0.088(8) -0.021(9) 0.077(7) 0.008(10)
C53 0.093(3) 0.054(2) 0.073(2) 0.0033(19) 0.047(2) 0.005(2)
C54 0.084(3) 0.097(4) 0.085(3) 0.020(2) 0.050(2) 0.016(3)
C55 0.094(3) 0.100(4) 0.079(3) 0.020(3) 0.049(3) 0.009(3)
C56 0.097(3) 0.065(3) 0.079(3) 0.003(2) 0.051(2) 0.003(2)
C57 0.088(3) 0.096(4) 0.088(3) 0.014(3) 0.051(3) 0.013(3)
C58 0.092(3) 0.097(4) 0.081(3) 0.017(3) 0.046(3) 0.010(3)
C59 0.117(4) 0.088(3) 0.092(3) 0.005(3) 0.071(3) 0.003(3)
C60 0.158(5) 0.154(6) 0.102(4) 0.032(4) 0.085(4) 0.016(5)
C61 0.130(5) 0.130(5) 0.132(5) 0.011(4) 0.085(4) -0.015(4)
C62 0.156(6) 0.113(4) 0.147(5) -0.012(4) 0.110(5) -0.002(4)
O63 0.127(3) 0.0577(18) 0.0738(18) 0.0131(14) 0.0519(18) 0.0029(18)

loop_
_atom_type_symbol
_atom_type_description
_atom_type_scat_dispersion_real
_atom_type_scat_dispersion_imag
_atom_type_scat_source
C C 0.0033 0.0016 'International Tables Vol C Tables 4.2.6.8 and 6.1.1.4'
H H 0.0000 0.0000 'International Tables Vol C Tables 4.2.6.8 and 6.1.1.4'
O O 0.0106 0.0060 'International Tables Vol C Tables 4.2.6.8 and 6.1.1.4'

loop_
_geom_angle_atom_site_label_1
_geom_angle_atom_site_label_2
_geom_angle_atom_site_label_3
_geom_angle
C2 C1 C6 119.0(4)
C2 C1 C17 129.0(7)
C6 C1 C17 110.5(7)
C2 C1 C17A 133.3(7)
C6 C1 C17A 107.6(7)
C3 C2 C1 119.0(5)
C3 C2 H2 120.5
C1 C2 H2 120.5
C2 C3 C4 123.6(5)
C2 C3 H3 118.2
C4 C3 H3 118.2
C3 C4 C5 116.9(4)
C3 C4 C49 122.6(5)
C5 C4 C49 120.5(5)
C6 C5 C4 121.7(5)
C6 C5 H5 119.1
C4 C5 H5 119.1
C5 C6 C1 119.7(4)
C5 C6 C7 131.6(4)
C1 C6 C7 108.6(4)
C8 C7 C16 121.2(9)
C16 C7 C8A 119.4(12)
C8 C7 C6 131.0(8)
C16 C7 C6 107.6(4)
C8A C7 C6 132.1(13)
C7 C8 C9 118.7(17)
C7 C8 C53 123.2(15)
C9 C8 C53 114.4(13)
C10 C9 C14 117.6(14)
C10 C9 C8 124(2)
C14 C9 C8 116.4(14)
C7 C8A C9A 111(2)
C7 C8A C53 116.9(19)
C9A C8A C53 125(3)
C14 C9A C8A 124(4)
C14 C9A C10 118(2)
C8A C9A C10 110(2)
C11 C10 C9 122.6(10)
C11 C10 C9A 119.4(13)
C11 C10 H10 118.7
C9 C10 H10 118.7
C10 C11 C12 119.8(4)
C10 C11 H11 120.1
C12 C11 H11 120.1
C13 C12 C11 120.3(4)
C13 C12 H12 119.8
C11 C12 H12 119.8
C12 C13 C14 121.4(4)
C12 C13 H13 119.3
C14 C13 H13 119.3
C9A C14 C13 120.1(14)
C9A C14 C15 116.5(13)
C13 C14 C15 123.1(4)
C13 C14 C9 116.4(8)
C15 C14 C9 120.2(8)
C16 C15 C14 117.9(4)
C16 C15 C18 116.5(3)
C14 C15 C18 125.2(3)
C15 C16 C7 122.9(4)
C15 C16 C17A 126.9(7)
C7 C16 C17A 109.3(7)
C15 C16 C17 127.7(7)
C7 C16 C17 109.0(7)
C33 C17 C1 134.8(18)
C33 C17 C16 113.9(16)
C1 C17 C16 103.1(9)
C33A C17A C16 117.0(16)
C33A C17A C1 127.3(16)
C16 C17A C1 104.2(10)
C34 C18 C15 107.9(11)
C15 C18 C34A 112.9(11)
C34 C18 C19 98.1(11)
C15 C18 C19 120.7(4)
C34A C18 C19 101.4(11)
C34 C18 C35 108.5(12)
C15 C18 C35 110.9(3)
C34A C18 C35 98.8(13)
C19 C18 C35 109.5(3)
C20 C19 C24 119.5(4)
C20 C19 C18 130.9(4)
C24 C19 C18 109.2(3)
C19 C20 C21 120.4(4)
C19 C20 H20 119.8
C21 C20 H20 119.8
C22 C21 C20 118.5(4)
C22 C21 C45 121.4(4)
C20 C21 C45 120.1(4)
C23 C22 C21 121.7(4)
C23 C22 H22 119.1
C21 C22 H22 119.1
C22 C23 C24 119.4(4)
C22 C23 H23 120.3
C24 C23 H23 120.3
C23 C24 C19 120.5(4)
C23 C24 C25 131.1(4)
C19 C24 C25 108.3(3)
C34 C25 C24 107.5(12)
C34A C25 C24 111.3(12)
C34 C25 C26 122.4(12)
C34A C25 C26 119.7(12)
C24 C25 C26 129.1(4)
O63 C26 C25 123.0(4)
O63 C26 C27 121.8(4)
C25 C26 C27 115.2(4)
C28 C27 C32 120.4(4)
C28 C27 C26 118.8(4)
C32 C27 C26 120.8(4)
C29 C28 C27 120.9(4)
C29 C28 H28 119.6
C27 C28 H28 119.6
C28 C29 C30 119.2(4)
C28 C29 H29 120.4
C30 C29 H29 120.4
C31 C30 C29 120.7(5)
C31 C30 H30 119.7
C29 C30 H30 119.7
C30 C31 C32 121.2(4)
C30 C31 H31 119.4
C32 C31 H31 119.4
C31 C32 C27 117.5(4)
C31 C32 C33A 126.3(10)
C27 C32 C33A 116.2(11)
C31 C32 C33 119.5(11)
C27 C32 C33 122.6(11)
C17 C33 C32 124(3)
C17 C33 C34 106(2)
C32 C33 C34 113(2)
C25 C34 C33 124(2)
C25 C34 C18 112.2(18)
C33 C34 C18 122(2)
C17A C33A C34A 116(2)
C17A C33A C32 128(2)
C34A C33A C32 113(2)
C25 C34A C33A 118(2)
C25 C34A C18 109.0(18)
C33A C34A C18 125(2)
C40 C35 C36 117.0(4)
C40 C35 C18 123.0(4)
C36 C35 C18 119.7(4)
C37 C36 C35 120.4(4)
C37 C36 H36 119.8
C35 C36 H36 119.8
C38 C37 C36 123.2(4)
C38 C37 H37 118.4
C36 C37 H37 118.4
C37 C38 C39 116.1(4)
C37 C38 C41 123.7(4)
C39 C38 C41 120.2(4)
C40 C39 C38 121.4(4)
C40 C39 H39 119.3
C38 C39 H39 119.3
C35 C40 C39 121.8(4)
C35 C40 H40 119.1
C39 C40 H40 119.1
C42 C41 C38 114.0(6)
C44A C41 C38 111.8(6)
C42 C41 C44 110.8(8)
C38 C41 C44 107.3(6)
C44A C41 C43A 109.3(9)
C38 C41 C43A 110.6(6)
C42 C41 C43 107.9(8)
C38 C41 C43 107.7(5)
C44 C41 C43 109.1(8)
C44A C41 C42A 106.6(8)
C38 C41 C42A 111.7(6)
C43A C41 C42A 106.7(7)
C41 C42 H42A 109.5
C41 C42 H42B 109.5
H42A C42 H42B 109.5
C41 C42 H42C 109.5
H42A C42 H42C 109.5
H42B C42 H42C 109.5
C41 C43 H43A 109.5
C41 C43 H43B 109.5
H43A C43 H43B 109.5
C41 C43 H43C 109.5
H43A C43 H43C 109.5
H43B C43 H43C 109.5
C41 C44 H44A 109.5
C41 C44 H44B 109.5
H44A C44 H44B 109.5
C41 C44 H44C 109.5
H44A C44 H44C 109.5
H44B C44 H44C 109.5
C41 C42A H42D 109.5
C41 C42A H42E 109.5
H42D C42A H42E 109.5
C41 C42A H42F 109.5
H42D C42A H42F 109.5
H42E C42A H42F 109.5
C41 C43A H43D 109.5
C41 C43A H43E 109.5
H43D C43A H43E 109.5
C41 C43A H43F 109.5
H43D C43A H43F 109.5
H43E C43A H43F 109.5
C41 C44A H44D 109.5
C41 C44A H44E 109.5
H44D C44A H44E 109.5
C41 C44A H44F 109.5
H44D C44A H44F 109.5
H44E C44A H44F 109.5
C46A C45 C21 115.7(8)
C46 C45 C21 116.6(6)
C46A C45 C47A 113.6(11)
C21 C45 C47A 107.6(6)
C46 C45 C48 109.7(8)
C21 C45 C48 107.4(5)
C46A C45 C48A 111.4(11)
C21 C45 C48A 106.9(6)
C47A C45 C48A 100.2(10)
C46 C45 C47 109.6(9)
C21 C45 C47 108.2(6)
C48 C45 C47 104.8(8)
C45 C46 H46A 109.5
C45 C46 H46B 109.5
H46A C46 H46B 109.5
C45 C46 H46C 109.5
H46A C46 H46C 109.5
H46B C46 H46C 109.5
C45 C47 H47A 109.5
C45 C47 H47B 109.5
H47A C47 H47B 109.5
C45 C47 H47C 109.5
H47A C47 H47C 109.5
H47B C47 H47C 109.5
C45 C48 H48A 109.5
C45 C48 H48B 109.5
H48A C48 H48B 109.5
C45 C48 H48C 109.5
H48A C48 H48C 109.5
H48B C48 H48C 109.5
C45 C46A H46D 109.5
C45 C46A H46E 109.5
H46D C46A H46E 109.5
C45 C46A H46F 109.5
H46D C46A H46F 109.5
H46E C46A H46F 109.5
C45 C47A H47D 109.5
C45 C47A H47E 109.5
H47D C47A H47E 109.5
C45 C47A H47F 109.5
H47D C47A H47F 109.5
H47E C47A H47F 109.5
C45 C48A H48D 109.5
C45 C48A H48E 109.5
H48D C48A H48E 109.5
C45 C48A H48F 109.5
H48D C48A H48F 109.5
H48E C48A H48F 109.5
C51A C49 C4 118.2(11)
C50 C49 C4 116.3(8)
C50 C49 C51 111.5(10)
C4 C49 C51 109.6(6)
C50 C49 C52 109.6(9)
C4 C49 C52 106.4(6)
C51 C49 C52 102.4(9)
C51A C49 C50A 116.7(16)
C4 C49 C50A 107.2(9)
C51A C49 C52A 107.3(16)
C4 C49 C52A 104.0(9)
C50A C49 C52A 101.4(13)
C49 C50 H50A 109.5
C49 C50 H50B 109.5
H50A C50 H50B 109.5
C49 C50 H50C 109.5
H50A C50 H50C 109.5
H50B C50 H50C 109.5
C49 C51 H51A 109.5
C49 C51 H51B 109.5
H51A C51 H51B 109.5
C49 C51 H51C 109.5
H51A C51 H51C 109.5
H51B C51 H51C 109.5
C49 C52 H52A 109.5
C49 C52 H52B 109.5
H52A C52 H52B 109.5
C49 C52 H52C 109.5
H52A C52 H52C 109.5
H52B C52 H52C 109.5
C49 C50A H50D 109.5
C49 C50A H50E 109.5
H50D C50A H50E 109.5
C49 C50A H50F 109.5
H50D C50A H50F 109.5
H50E C50A H50F 109.5
C49 C51A H51D 109.5
C49 C51A H51E 109.5
H51D C51A H51E 109.5
C49 C51A H51F 109.5
H51D C51A H51F 109.5
H51E C51A H51F 109.5
C49 C52A H52D 109.5
C49 C52A H52E 109.5
H52D C52A H52E 109.5
C49 C52A H52F 109.5
H52D C52A H52F 109.5
H52E C52A H52F 109.5
C58 C53 C54 117.5(4)
C58 C53 C8A 130.1(15)
C54 C53 C8A 112.4(15)
C58 C53 C8 118.5(10)
C54 C53 C8 123.9(10)
C55 C54 C53 121.1(5)
C55 C54 H54 119.4
C53 C54 H54 119.4
C56 C55 C54 122.5(5)
C56 C55 H55 118.7
C54 C55 H55 118.7
C55 C56 C57 115.2(4)
C55 C56 C59 123.9(5)
C57 C56 C59 120.9(5)
C58 C57 C56 122.8(5)
C58 C57 H57 118.6
C56 C57 H57 118.6
C53 C58 C57 120.9(5)
C53 C58 H58 119.5
C57 C58 H58 119.5
C56 C59 C60 112.2(5)
C56 C59 C62 108.8(4)
C60 C59 C62 109.5(5)
C56 C59 C61 110.1(5)
C60 C59 C61 107.7(5)
C62 C59 C61 108.6(5)
C59 C60 H60A 109.5
C59 C60 H60B 109.5
H60A C60 H60B 109.5
C59 C60 H60C 109.5
H60A C60 H60C 109.5
H60B C60 H60C 109.5
C59 C61 H61A 109.5
C59 C61 H61B 109.5
H61A C61 H61B 109.5
C59 C61 H61C 109.5
H61A C61 H61C 109.5
H61B C61 H61C 109.5
C59 C62 H62A 109.5
C59 C62 H62B 109.5
H62A C62 H62B 109.5
C59 C62 H62C 109.5
H62A C62 H62C 109.5
H62B C62 H62C 109.5

loop_
_geom_bond_atom_site_label_1
_geom_bond_atom_site_label_2
_geom_bond_distance
C1 C2 1.397(6)
C1 C6 1.419(6)
C1 C17 1.467(16)
C1 C17A 1.512(16)
C2 C3 1.382(7)
C2 H2 0.9500
C3 C4 1.383(7)
C3 H3 0.9500
C4 C5 1.401(6)
C4 C49 1.519(7)
C5 C6 1.384(6)
C5 H5 0.9500
C6 C7 1.461(6)
C7 C8 1.34(2)
C7 C16 1.426(5)
C7 C8A 1.45(3)
C8 C9 1.48(3)
C8 C53 1.499(18)
C9 C10 1.38(2)
C9 C14 1.48(2)
C8A C9A 1.45(5)
C8A C53 1.49(3)
C9A C14 1.36(4)
C9A C10 1.50(3)
C10 C11 1.362(6)
C10 H10 0.9500
C11 C12 1.394(6)
C11 H11 0.9500
C12 C13 1.378(6)
C12 H12 0.9500
C13 C14 1.411(6)
C13 H13 0.9500
C14 C15 1.433(5)
C15 C16 1.364(5)
C15 C18 1.540(5)
C16 C17A 1.461(18)
C16 C17 1.529(15)
C17 C33 1.39(4)
C17A C33A 1.43(3)
C18 C34 1.51(3)
C18 C34A 1.55(3)
C18 C19 1.550(5)
C18 C35 1.570(6)
C19 C20 1.391(6)
C19 C24 1.396(5)
C20 C21 1.405(6)
C20 H20 0.9500
C21 C22 1.388(6)
C21 C45 1.526(6)
C22 C23 1.382(6)
C22 H22 0.9500
C23 C24 1.383(5)
C23 H23 0.9500
C24 C25 1.458(6)
C25 C34 1.36(3)
C25 C34A 1.37(3)
C25 C26 1.462(6)
C26 O63 1.226(5)
C26 C27 1.495(6)
C27 C28 1.387(6)
C27 C32 1.414(5)
C28 C29 1.379(6)
C28 H28 0.9500
C29 C30 1.384(7)
C29 H29 0.9500
C30 C31 1.382(6)
C30 H30 0.9500
C31 C32 1.397(6)
C31 H31 0.9500
C32 C33A 1.46(3)
C32 C33 1.49(3)
C33 C34 1.49(4)
C33A C34A 1.43(5)
C35 C40 1.378(6)
C35 C36 1.400(6)
C36 C37 1.378(7)
C36 H36 0.9500
C37 C38 1.374(6)
C37 H37 0.9500
C38 C39 1.396(6)
C38 C41 1.530(7)
C39 C40 1.387(6)
C39 H39 0.9500
C40 H40 0.9500
C41 C42 1.500(12)
C41 C44A 1.511(13)
C41 C44 1.542(12)
C41 C43A 1.544(11)
C41 C43 1.565(11)
C41 C42A 1.581(11)
C42 H42A 0.9800
C42 H42B 0.9800
C42 H42C 0.9800
C43 H43A 0.9800
C43 H43B 0.9800
C43 H43C 0.9800
C44 H44A 0.9800
C44 H44B 0.9800
C44 H44C 0.9800
C42A H42D 0.9800
C42A H42E 0.9800
C42A H42F 0.9800
C43A H43D 0.9800
C43A H43E 0.9800
C43A H43F 0.9800
C44A H44D 0.9800
C44A H44E 0.9800
C44A H44F 0.9800
C45 C46A 1.420(15)
C45 C46 1.444(12)
C45 C47A 1.571(15)
C45 C48 1.574(11)
C45 C48A 1.586(15)
C45 C47 1.603(13)
C46 H46A 0.9800
C46 H46B 0.9800
C46 H46C 0.9800
C47 H47A 0.9800
C47 H47B 0.9800
C47 H47C 0.9800
C48 H48A 0.9800
C48 H48B 0.9800
C48 H48C 0.9800
C46A H46D 0.9800
C46A H46E 0.9800
C46A H46F 0.9800
C47A H47D 0.9800
C47A H47E 0.9800
C47A H47F 0.9800
C48A H48D 0.9800
C48A H48E 0.9800
C48A H48F 0.9800
C49 C51A 1.40(2)
C49 C50 1.435(13)
C49 C51 1.581(14)
C49 C52 1.612(13)
C49 C50A 1.63(2)
C49 C52A 1.66(2)
C50 H50A 0.9800
C50 H50B 0.9800
C50 H50C 0.9800
C51 H51A 0.9800
C51 H51B 0.9800
C51 H51C 0.9800
C52 H52A 0.9800
C52 H52B 0.9800
C52 H52C 0.9800
C50A H50D 0.9800
C50A H50E 0.9800
C50A H50F 0.9800
C51A H51D 0.9800
C51A H51E 0.9800
C51A H51F 0.9800
C52A H52D 0.9800
C52A H52E 0.9800
C52A H52F 0.9800
C53 C58 1.371(7)
C53 C54 1.380(6)
C54 C55 1.380(6)
C54 H54 0.9500
C55 C56 1.380(7)
C55 H55 0.9500
C56 C57 1.393(6)
C56 C59 1.516(6)
C57 C58 1.377(6)
C57 H57 0.9500
C58 H58 0.9500
C59 C60 1.528(8)
C59 C62 1.532(8)
C59 C61 1.532(8)
C60 H60A 0.9800
C60 H60B 0.9800
C60 H60C 0.9800
C61 H61A 0.9800
C61 H61B 0.9800
C61 H61C 0.9800
C62 H62A 0.9800
C62 H62B 0.9800
C62 H62C 0.9800

loop_
_geom_torsion_atom_site_label_1
_geom_torsion_atom_site_label_2
_geom_torsion_atom_site_label_3
_geom_torsion_atom_site_label_4
_geom_torsion
C6 C1 C2 C3 -2.6(7)
C17 C1 C2 C3 -167.1(9)
C17A C1 C2 C3 172.1(9)
C1 C2 C3 C4 0.1(9)
C2 C3 C4 C5 1.4(9)
C2 C3 C4 C49 -177.5(6)
C3 C4 C5 C6 -0.4(8)
C49 C4 C5 C6 178.5(6)
C4 C5 C6 C1 -2.0(8)
C4 C5 C6 C7 175.5(5)
C2 C1 C6 C5 3.5(7)
C17 C1 C6 C5 170.7(7)
C17A C1 C6 C5 -172.4(7)
C2 C1 C6 C7 -174.5(4)
C17 C1 C6 C7 -7.3(8)
C17A C1 C6 C7 9.5(8)
C5 C6 C7 C8 -2.7(16)
C1 C6 C7 C8 175.1(14)
C5 C6 C7 C16 -177.4(5)
C1 C6 C7 C16 0.3(5)
C5 C6 C7 C8A 14(2)
C1 C6 C7 C8A -169(2)
C16 C7 C8 C9 -17(3)
C8A C7 C8 C9 68(9)
C6 C7 C8 C9 169.0(18)
C16 C7 C8 C53 -173.8(12)
C8A C7 C8 C53 -89(10)
C6 C7 C8 C53 12(3)
C7 C8 C9 C10 -180(2)
C53 C8 C9 C10 -21(4)
C7 C8 C9 C14 17(4)
C53 C8 C9 C14 175.9(19)
C8 C7 C8A C9A -82(10)
C16 C7 C8A C9A 20(4)
C6 C7 C8A C9A -172(3)
C8 C7 C8A C53 71(9)
C16 C7 C8A C53 173.0(17)
C6 C7 C8A C53 -19(4)
C7 C8A C9A C14 -33(6)
C53 C8A C9A C14 177(3)
C7 C8A C9A C10 179(3)
C53 C8A C9A C10 29(6)
C14 C9 C10 C11 -11(3)
C8 C9 C10 C11 -174(2)
C14 C9 C10 C9A 65(12)
C8 C9 C10 C9A -98(16)
C14 C9A C10 C11 13(5)
C8A C9A C10 C11 163(3)
C14 C9A C10 C9 -97(17)
C8A C9A C10 C9 52(11)
C9 C10 C11 C12 -0.4(19)
C9A C10 C11 C12 -12(3)
C10 C11 C12 C13 6.6(8)
C11 C12 C13 C14 -0.8(7)
C8A C9A C14 C13 -153(3)
C10 C9A C14 C13 -7(5)
C8A C9A C14 C15 33(5)
C10 C9A C14 C15 178(2)
C8A C9A C14 C9 -79(14)
C10 C9A C14 C9 66(11)
C12 C13 C14 C9A 2(3)
C12 C13 C14 C15 175.4(4)
C12 C13 C14 C9 -10.1(17)
C10 C9 C14 C9A -97(14)
C8 C9 C14 C9A 68(11)
C10 C9 C14 C13 16(3)
C8 C9 C14 C13 -180(2)
C10 C9 C14 C15 -169.8(17)
C8 C9 C14 C15 -5(4)
C9A C14 C15 C16 -18(3)
C13 C14 C15 C16 167.5(4)
C9 C14 C15 C16 -6.8(18)
C9A C14 C15 C18 169(3)
C13 C14 C15 C18 -5.2(7)
C9 C14 C15 C18 -179.5(17)
C14 C15 C16 C7 7.9(7)
C18 C15 C16 C7 -178.7(4)
C14 C15 C16 C17A -160.1(8)
C18 C15 C16 C17A 13.2(9)
C14 C15 C16 C17 179.8(8)
C18 C15 C16 C17 -6.9(9)
C8 C7 C16 C15 4.3(13)
C8A C7 C16 C15 -9.8(19)
C6 C7 C16 C15 179.6(4)
C8 C7 C16 C17A 174.2(13)
C8A C7 C16 C17A 160.1(19)
C6 C7 C16 C17A -10.5(7)
C8 C7 C16 C17 -168.9(13)
C8A C7 C16 C17 177.0(19)
C6 C7 C16 C17 6.4(7)
C2 C1 C17 C33 -39(3)
C6 C1 C17 C33 156(2)
C17A C1 C17 C33 73(5)
C2 C1 C17 C16 176.3(5)
C6 C1 C17 C16 10.7(10)
C17A C1 C17 C16 -72(4)
C15 C16 C17 C33 23(2)
C7 C16 C17 C33 -163.9(17)
C17A C16 C17 C33 -70(4)
C15 C16 C17 C1 176.8(5)
C7 C16 C17 C1 -10.4(10)
C17A C16 C17 C1 84(4)
C15 C16 C17A C33A -29(2)
C7 C16 C17A C33A 162(2)
C17 C16 C17A C33A 70(4)
C15 C16 C17A C1 -174.8(5)
C7 C16 C17A C1 15.8(9)
C17 C16 C17A C1 -76(4)
C2 C1 C17A C33A 28(3)
C6 C1 C17A C33A -157(2)
C17 C1 C17A C33A -54(4)
C2 C1 C17A C16 169.5(5)
C6 C1 C17A C16 -15.4(9)
C17 C1 C17A C16 88(5)
C16 C15 C18 C34 14.8(13)
C14 C15 C18 C34 -172.4(12)
C16 C15 C18 C34A 6.0(14)
C14 C15 C18 C34A 178.8(13)
C16 C15 C18 C19 126.1(4)
C14 C15 C18 C19 -61.1(6)
C16 C15 C18 C35 -103.9(4)
C14 C15 C18 C35 68.9(5)
C34 C18 C19 C20 168.9(12)
C15 C18 C19 C20 52.5(6)
C34A C18 C19 C20 178.2(13)
C35 C18 C19 C20 -78.1(6)
C34 C18 C19 C24 -17.9(12)
C15 C18 C19 C24 -134.3(4)
C34A C18 C19 C24 -8.7(13)
C35 C18 C19 C24 95.1(4)
C24 C19 C20 C21 0.5(7)
C18 C19 C20 C21 173.1(4)
C19 C20 C21 C22 -1.4(7)
C19 C20 C21 C45 -178.8(5)
C20 C21 C22 C23 1.7(7)
C45 C21 C22 C23 179.0(5)
C21 C22 C23 C24 -1.0(7)
C22 C23 C24 C19 0.0(7)
C22 C23 C24 C25 176.5(5)
C20 C19 C24 C23 0.2(7)
C18 C19 C24 C23 -173.9(4)
C20 C19 C24 C25 -177.0(4)
C18 C19 C24 C25 8.9(5)
C23 C24 C25 C34 -171.3(14)
C19 C24 C25 C34 5.5(14)
C23 C24 C25 C34A 177.7(15)
C19 C24 C25 C34A -5.4(16)
C23 C24 C25 C26 -3.4(8)
C19 C24 C25 C26 173.4(4)
C34 C25 C26 O63 168.2(15)
C34A C25 C26 O63 -179.4(16)
C24 C25 C26 O63 1.8(8)
C34 C25 C26 C27 -13.7(16)
C34A C25 C26 C27 -1.3(17)
C24 C25 C26 C27 179.9(4)
O63 C26 C27 C28 11.7(7)
C25 C26 C27 C28 -166.4(4)
O63 C26 C27 C32 -170.4(5)
C25 C26 C27 C32 11.5(6)
C32 C27 C28 C29 -2.9(7)
C26 C27 C28 C29 175.0(5)
C27 C28 C29 C30 -0.6(8)
C28 C29 C30 C31 2.1(8)
C29 C30 C31 C32 0.0(8)
C30 C31 C32 C27 -3.4(7)
C30 C31 C32 C33A 175(2)
C30 C31 C32 C33 -175.9(19)
C28 C27 C32 C31 4.8(7)
C26 C27 C32 C31 -173.1(4)
C28 C27 C32 C33A -173.4(18)
C26 C27 C32 C33A 8.7(18)
C28 C27 C32 C33 177.1(19)
C26 C27 C32 C33 -1(2)
C1 C17 C33 C32 41(4)
C16 C17 C33 C32 -177.0(19)
C1 C17 C33 C34 174.8(16)
C16 C17 C33 C34 -43(3)
C31 C32 C33 C17 -65(3)
C27 C32 C33 C17 123(2)
C33A C32 C33 C17 68(14)
C31 C32 C33 C34 164(2)
C27 C32 C33 C34 -8(4)
C33A C32 C33 C34 -63(12)
C34A C25 C34 C33 -74(12)
C24 C25 C34 C33 174(3)
C26 C25 C34 C33 5(4)
C34A C25 C34 C18 93(12)
C24 C25 C34 C18 -18(2)
C26 C25 C34 C18 172.6(10)
C17 C33 C34 C25 -133(2)
C32 C33 C34 C25 6(5)
C17 C33 C34 C18 60(4)
C32 C33 C34 C18 -160(2)
C15 C18 C34 C25 148.2(15)
C34A C18 C34 C25 -89(12)
C19 C18 C34 C25 22(2)
C35 C18 C34 C25 -91.6(19)
C15 C18 C34 C33 -44(3)
C34A C18 C34 C33 79(12)
C19 C18 C34 C33 -170(3)
C35 C18 C34 C33 76(3)
C16 C17A C33A C34A 21(4)
C1 C17A C33A C34A 159(2)
C16 C17A C33A C32 -179(2)
C1 C17A C33A C32 -42(5)
C31 C32 C33A C17A -16(4)
C27 C32 C33A C17A 162(3)
C33 C32 C33A C17A -69(12)
C31 C32 C33A C34A 144(2)
C27 C32 C33A C34A -38(3)
C33 C32 C33A C34A 91(15)
C34 C25 C34A C33A 78(12)
C24 C25 C34A C33A 149(2)
C26 C25 C34A C33A -30(3)
C34 C25 C34A C18 -72(12)
C24 C25 C34A C18 0(2)
C26 C25 C34A C18 -179.4(10)
C17A C33A C34A C25 -148(2)
C32 C33A C34A C25 50(4)
C17A C33A C34A C18 -3(5)
C32 C33A C34A C18 -166(2)
C34 C18 C34A C25 76(12)
C15 C18 C34A C25 136.0(15)
C19 C18 C34A C25 5(2)
C35 C18 C34A C25 -106.7(18)
C34 C18 C34A C33A -71(12)
C15 C18 C34A C33A -11(4)
C19 C18 C34A C33A -142(3)
C35 C18 C34A C33A 106(3)
C34 C18 C35 C40 89.7(12)
C15 C18 C35 C40 -151.9(4)
C34A C18 C35 C40 89.3(11)
C19 C18 C35 C40 -16.3(5)
C34 C18 C35 C36 -83.8(12)
C15 C18 C35 C36 34.5(5)
C34A C18 C35 C36 -84.3(11)
C19 C18 C35 C36 170.2(4)
C40 C35 C36 C37 -0.1(6)
C18 C35 C36 C37 173.8(4)
C35 C36 C37 C38 0.4(7)
C36 C37 C38 C39 -0.6(7)
C36 C37 C38 C41 -179.6(4)
C37 C38 C39 C40 0.6(6)
C41 C38 C39 C40 179.7(4)
C36 C35 C40 C39 0.2(6)
C18 C35 C40 C39 -173.6(4)
C38 C39 C40 C35 -0.4(6)
C37 C38 C41 C42 177.2(7)
C39 C38 C41 C42 -1.8(8)
C37 C38 C41 C44A 114.7(8)
C39 C38 C41 C44A -64.3(8)
C37 C38 C41 C44 -59.7(8)
C39 C38 C41 C44 121.3(7)
C37 C38 C41 C43A -123.3(7)
C39 C38 C41 C43A 57.7(8)
C37 C38 C41 C43 57.6(7)
C39 C38 C41 C43 -121.4(6)
C37 C38 C41 C42A -4.6(8)
C39 C38 C41 C42A 176.4(6)
C22 C21 C45 C46A 3.4(13)
C20 C21 C45 C46A -179.4(12)
C22 C21 C45 C46 179.0(9)
C20 C21 C45 C46 -3.7(11)
C22 C21 C45 C47A -124.9(9)
C20 C21 C45 C47A 52.4(9)
C22 C21 C45 C48 -57.6(8)
C20 C21 C45 C48 119.7(7)
C22 C21 C45 C48A 128.1(8)
C20 C21 C45 C48A -54.6(9)
C22 C21 C45 C47 55.0(8)
C20 C21 C45 C47 -127.7(7)
C3 C4 C49 C51A 179.9(18)
C5 C4 C49 C51A 1(2)
C3 C4 C49 C50 -4.6(13)
C5 C4 C49 C50 176.5(10)
C3 C4 C49 C51 -132.1(7)
C5 C4 C49 C51 49.0(9)
C3 C4 C49 C52 117.8(9)
C5 C4 C49 C52 -61.1(10)
C3 C4 C49 C50A -45.8(13)
C5 C4 C49 C50A 135.3(11)
C3 C4 C49 C52A 61.0(12)
C5 C4 C49 C52A -117.8(12)
C7 C8A C53 C58 -79(3)
C9A C8A C53 C58 70(4)
C7 C8A C53 C54 102(2)
C9A C8A C53 C54 -109(4)
C7 C8A C53 C8 -59(9)
C9A C8A C53 C8 89(12)
C7 C8 C53 C58 -97(2)
C9 C8 C53 C58 105(2)
C7 C8 C53 C54 79.3(17)
C9 C8 C53 C54 -79(3)
C7 C8 C53 C8A 100(12)
C9 C8 C53 C8A -58(9)
C58 C53 C54 C55 1.0(8)
C8A C53 C54 C55 -179.9(14)
C8 C53 C54 C55 -175.2(10)
C53 C54 C55 C56 0.7(8)
C54 C55 C56 C57 -1.6(8)
C54 C55 C56 C59 177.1(5)
C55 C56 C57 C58 1.0(8)
C59 C56 C57 C58 -177.8(5)
C54 C53 C58 C57 -1.6(8)
C8A C53 C58 C57 179.4(16)
C8 C53 C58 C57 174.8(10)
C56 C57 C58 C53 0.7(9)
C55 C56 C59 C60 9.0(8)
C57 C56 C59 C60 -172.4(5)
C55 C56 C59 C62 -112.3(6)
C57 C56 C59 C62 66.4(7)
C55 C56 C59 C61 128.8(6)
C57 C56 C59 C61 -52.5(7)

loop_
_platon_squeeze_void_nr
_platon_squeeze_void_average_x
_platon_squeeze_void_average_y
_platon_squeeze_void_average_z
_platon_squeeze_void_volume
_platon_squeeze_void_count_electrons
_platon_squeeze_void_content
1 0.179 -0.075 0.366 241 53 ' '
2 0.321 0.062 0.134 242 53 ' '
3 0.679 -0.102 0.866 240 53 ' '
4 0.821 0.022 0.634 242 53 ' '
